data_4107411
loop_
_publ_author_name
'Sarah E. Reisman'
'Joseph M. Ready'
'Matthew M. Weiss'
'Atsushi Hasuoka'
'Makoto Hirata'
'Kazuhiko Tamaki'
'Timo V. Ovaska'
'Catherine J. Smith'
'John L. Wood'

_publ_section_title
;
 Evolution of a Synthetic Strategy: Total Synthesis of
 (\+-)-Welwitindolinone A Isonitrile
;
_journal_name_full 'Journal of the American Chemical Society'
_journal_page_first 2087
_journal_page_last 2100
_journal_paper_doi 10.1021/ja076663z
_journal_volume 130
_journal_year 2008
_chemical_formula_sum 'C20 H22 Cl N O2'
_chemical_formula_weight 343.84
_chemical_name_systematic
; 
 ? 
;
_space_group_IT_number 2
_symmetry_cell_setting triclinic
_symmetry_space_group_name_Hall '-P 1'
_symmetry_space_group_name_H-M 'P -1'
_atom_sites_solution_hydrogens geom
_atom_sites_solution_primary direct
_atom_sites_solution_secondary difmap
_audit_creation_method SHELXL-97
_cell_angle_alpha 75.13(3)
_cell_angle_beta 76.11(3)
_cell_angle_gamma 86.95(3)
_cell_formula_units_Z 4
_cell_length_a 8.3743(17)
_cell_length_b 13.782(3)
_cell_length_c 16.230(3)
_cell_measurement_temperature 173(2)
_cell_volume 1757.4(7)
_computing_cell_refinement Denzo
_computing_data_collection 'Nonius Collect'
_computing_data_reduction Denzo
_computing_molecular_graphics XP
_computing_publication_material XCIF
_computing_structure_refinement 'SHELXL-97 (Sheldrick, 1997)'
_computing_structure_solution 'SHELXS-97 (Sheldrick, 1990)'
_diffrn_ambient_temperature 173(2)
_diffrn_measured_fraction_theta_full 0.991
_diffrn_measured_fraction_theta_max 0.991
_diffrn_measurement_device_type 'Nonius KappaCCD'
_diffrn_measurement_method '\w scans'
_diffrn_radiation_monochromator graphite
_diffrn_radiation_source 'fine-focus sealed tube'
_diffrn_radiation_type MoK\a
_diffrn_radiation_wavelength 0.71073
_diffrn_reflns_av_R_equivalents 0.0634
_diffrn_reflns_av_sigmaI/netI 0.1375
_diffrn_reflns_limit_h_max 11
_diffrn_reflns_limit_h_min -11
_diffrn_reflns_limit_k_max 18
_diffrn_reflns_limit_k_min -18
_diffrn_reflns_limit_l_max 21
_diffrn_reflns_limit_l_min -21
_diffrn_reflns_number 14478
_diffrn_reflns_theta_full 28.29
_diffrn_reflns_theta_max 28.29
_diffrn_reflns_theta_min 2.27
_exptl_absorpt_coefficient_mu 0.229
_exptl_absorpt_correction_T_max 0.9775
_exptl_absorpt_correction_T_min 0.9775
_exptl_absorpt_correction_type none
_exptl_crystal_colour colorless
_exptl_crystal_density_diffrn 1.299
_exptl_crystal_description block
_exptl_crystal_F_000 728
_exptl_crystal_size_max 0.10
_exptl_crystal_size_mid 0.10
_exptl_crystal_size_min 0.10
_refine_diff_density_max 0.269
_refine_diff_density_min -0.334
_refine_diff_density_rms 0.058
_refine_ls_extinction_method none
_refine_ls_goodness_of_fit_ref 1.008
_refine_ls_hydrogen_treatment mixed
_refine_ls_matrix_type full
_refine_ls_number_parameters 441
_refine_ls_number_reflns 8649
_refine_ls_number_restraints 0
_refine_ls_restrained_S_all 1.008
_refine_ls_R_factor_all 0.1538
_refine_ls_R_factor_gt 0.0606
_refine_ls_shift/su_max 0.001
_refine_ls_shift/su_mean 0.000
_refine_ls_structure_factor_coef Fsqd
_refine_ls_weighting_details 'calc w=1/[\s^2^(Fo^2^)+(0.0460P)^2^+0.0000P] where P=(Fo^2^+2Fc^2^)/3'
_refine_ls_weighting_scheme calc
_refine_ls_wR_factor_gt 0.1075
_refine_ls_wR_factor_ref 0.1286
_reflns_number_gt 4319
_reflns_number_total 8649
_reflns_threshold_expression >2sigma(I)
_cod_data_source_file ja076663z-file008.cif
_cod_data_source_block sr08
_cod_original_cell_volume 1757.5(6)
_cod_database_code 4107411

loop_
_symmetry_equiv_pos_as_xyz
'x, y, z'
'-x, -y, -z'

loop_
_atom_site_label
_atom_site_type_symbol
_atom_site_fract_x
_atom_site_fract_y
_atom_site_fract_z
_atom_site_U_iso_or_equiv
_atom_site_adp_type
_atom_site_occupancy
_atom_site_symmetry_multiplicity
_atom_site_calc_flag
_atom_site_refinement_flags
Cl1 Cl 0.50577(8) 0.84666(5) 0.36509(4) 0.0407(2) Uani 1 1 d .
O1 O 0.8746(2) 0.54193(14) 0.37134(12) 0.0503(5) Uani 1 1 d .
O2 O 1.2224(2) 0.61156(12) 0.28043(11) 0.0362(4) Uani 1 1 d .
N1 N 1.2702(3) 0.56817(17) 0.14898(14) 0.0334(5) Uani 1 1 d .
H1 H 1.339(3) 0.522(2) 0.1590(17) 0.046(9) Uiso 1 1 d .
C1 C 0.9116(3) 0.68914(17) 0.23762(15) 0.0259(6) Uani 1 1 d .
C2 C 0.8388(3) 0.61834(19) 0.32533(17) 0.0335(6) Uani 1 1 d .
C3 C 0.6767(3) 0.67969(17) 0.32924(15) 0.0292(6) Uani 1 1 d .
C4 C 0.6968(3) 0.77642(18) 0.35681(16) 0.0313(6) Uani 1 1 d .
H4A H 0.7232 0.7574 0.4158 0.038 Uiso 1 1 calc R
C5 C 0.8330(3) 0.84742(17) 0.29277(16) 0.0298(6) Uani 1 1 d .
H5A H 0.7920 0.8884 0.2425 0.036 Uiso 1 1 calc R
H5B H 0.8705 0.8931 0.3227 0.036 Uiso 1 1 calc R
C6 C 0.9736(3) 0.78082(17) 0.26155(15) 0.0284(6) Uani 1 1 d .
H6A H 1.0345 0.7559 0.3088 0.034 Uiso 1 1 calc R
C7 C 0.7309(3) 0.70317(18) 0.22627(15) 0.0285(6) Uani 1 1 d .
H7A H 0.7065 0.7734 0.1964 0.034 Uiso 1 1 calc R
C8 C 0.6729(3) 0.62458(19) 0.18931(17) 0.0388(7) Uani 1 1 d .
H8A H 0.7096 0.6435 0.1252 0.058 Uiso 1 1 calc R
H8B H 0.5526 0.6202 0.2063 0.058 Uiso 1 1 calc R
H8C H 0.7192 0.5593 0.2125 0.058 Uiso 1 1 calc R
C9 C 0.5233(3) 0.61896(19) 0.38095(17) 0.0401(7) Uani 1 1 d .
H9A H 0.5120 0.6121 0.4437 0.060 Uiso 1 1 calc R
H9B H 0.5319 0.5523 0.3694 0.060 Uiso 1 1 calc R
H9C H 0.4268 0.6532 0.3632 0.060 Uiso 1 1 calc R
C10 C 1.0738(3) 0.69283(17) 0.16713(15) 0.0274(6) Uani 1 1 d .
C11 C 1.0993(3) 0.80564(18) 0.17076(16) 0.0303(6) Uani 1 1 d .
C12 C 1.2713(3) 0.8356(2) 0.17109(18) 0.0413(7) Uani 1 1 d .
H12A H 1.2716 0.9059 0.1735 0.062 Uiso 1 1 calc R
H12B H 1.3488 0.8274 0.1176 0.062 Uiso 1 1 calc R
H12C H 1.3044 0.7928 0.2224 0.062 Uiso 1 1 calc R
C13 C 1.0339(3) 0.88241(19) 0.10078(16) 0.0382(7) Uani 1 1 d .
H13A H 1.0511 0.9502 0.1058 0.057 Uiso 1 1 calc R
H13B H 0.9161 0.8705 0.1091 0.057 Uiso 1 1 calc R
H13C H 1.0926 0.8758 0.0425 0.057 Uiso 1 1 calc R
C14 C 1.0875(3) 0.66607(18) 0.08161(16) 0.0293(6) Uani 1 1 d .
C15 C 1.2076(3) 0.59212(18) 0.07367(16) 0.0293(6) Uani 1 1 d .
C16 C 1.2504(3) 0.55328(19) 0.00126(17) 0.0345(6) Uani 1 1 d .
H16A H 1.3334 0.5038 -0.0030 0.041 Uiso 1 1 calc R
C17 C 1.1690(3) 0.58851(19) -0.06494(17) 0.0396(7) Uani 1 1 d .
H17A H 1.1961 0.5629 -0.1156 0.048 Uiso 1 1 calc R
C18 C 1.0487(3) 0.6604(2) -0.05871(16) 0.0398(7) Uani 1 1 d .
H18A H 0.9931 0.6831 -0.1047 0.048 Uiso 1 1 calc R
C19 C 1.0083(3) 0.69999(19) 0.01397(16) 0.0360(7) Uani 1 1 d .
H19A H 0.9265 0.7502 0.0174 0.043 Uiso 1 1 calc R
C20 C 1.1963(3) 0.62065(18) 0.20724(18) 0.0304(6) Uani 1 1 d .
Cl1' Cl 1.63333(8) 0.00860(5) 0.09738(4) 0.03877(19) Uani 1 1 d .
O1' O 1.3486(2) 0.33812(13) 0.11547(11) 0.0435(5) Uani 1 1 d .
O2' O 1.4724(2) 0.42135(12) 0.24394(11) 0.0367(4) Uani 1 1 d .
N1' N 1.2435(3) 0.39996(17) 0.35784(14) 0.0340(6) Uani 1 1 d .
H1' H 1.216(3) 0.4607(19) 0.3474(16) 0.039(8) Uiso 1 1 d .
C1' C 1.3994(3) 0.21320(17) 0.25091(15) 0.0271(6) Uani 1 1 d .
C2' C 1.3841(3) 0.25917(19) 0.15820(16) 0.0300(6) Uani 1 1 d .
C3' C 1.4126(3) 0.15387(18) 0.13956(15) 0.0279(6) Uani 1 1 d .
C4' C 1.5981(3) 0.12903(18) 0.12412(16) 0.0322(6) Uani 1 1 d .
H4'A H 1.6593 0.1819 0.0734 0.039 Uiso 1 1 calc R
C5' C 1.6692(3) 0.12472(19) 0.20401(16) 0.0333(6) Uani 1 1 d .
H5'A H 1.6446 0.0588 0.2469 0.040 Uiso 1 1 calc R
H5'B H 1.7900 0.1345 0.1856 0.040 Uiso 1 1 calc R
C6' C 1.5887(3) 0.20831(17) 0.24453(15) 0.0290(6) Uani 1 1 d .
H6'A H 1.6400 0.2739 0.2076 0.035 Uiso 1 1 calc R
C7' C 1.3302(3) 0.11507(17) 0.23980(15) 0.0281(6) Uani 1 1 d .
H7'A H 1.3810 0.0524 0.2691 0.034 Uiso 1 1 calc R
C8' C 1.1429(3) 0.10952(19) 0.25963(17) 0.0357(6) Uani 1 1 d .
H8'A H 1.0991 0.0849 0.3230 0.054 Uiso 1 1 calc R
H8'B H 1.1100 0.0636 0.2294 0.054 Uiso 1 1 calc R
H8'C H 1.0994 0.1765 0.2392 0.054 Uiso 1 1 calc R
C9' C 1.3317(3) 0.1383(2) 0.06995(16) 0.0399(7) Uani 1 1 d .
H9'A H 1.4015 0.1676 0.0118 0.060 Uiso 1 1 calc R
H9'B H 1.2242 0.1710 0.0757 0.060 Uiso 1 1 calc R
H9'C H 1.3171 0.0663 0.0773 0.060 Uiso 1 1 calc R
C10' C 1.3765(3) 0.25240(17) 0.33436(15) 0.0297(6) Uani 1 1 d .
C11' C 1.5542(3) 0.20983(18) 0.34294(16) 0.0339(6) Uani 1 1 d .
C12' C 1.6681(3) 0.2761(2) 0.36565(18) 0.0466(7) Uani 1 1 d .
H12D H 1.7727 0.2416 0.3690 0.070 Uiso 1 1 calc R
H12E H 1.6167 0.2899 0.4224 0.070 Uiso 1 1 calc R
H12F H 1.6884 0.3395 0.3202 0.070 Uiso 1 1 calc R
C13' C 1.5460(4) 0.10447(18) 0.40445(17) 0.0441(7) Uani 1 1 d .
H13D H 1.6576 0.0814 0.4077 0.066 Uiso 1 1 calc R
H13E H 1.4933 0.0583 0.3819 0.066 Uiso 1 1 calc R
H13F H 1.4818 0.1063 0.4631 0.066 Uiso 1 1 calc R
C14' C 1.2257(3) 0.22976(18) 0.40856(15) 0.0316(6) Uani 1 1 d .
C15' C 1.1497(3) 0.31978(18) 0.41830(16) 0.0315(6) Uani 1 1 d .
C16' C 1.0034(3) 0.3247(2) 0.47909(16) 0.0388(7) Uani 1 1 d .
H16B H 0.9543 0.3872 0.4843 0.047 Uiso 1 1 calc R
C17' C 0.9316(3) 0.2346(2) 0.53191(17) 0.0424(7) Uani 1 1 d .
H17B H 0.8313 0.2351 0.5742 0.051 Uiso 1 1 calc R
C18' C 1.0044(4) 0.1440(2) 0.52374(17) 0.0455(8) Uani 1 1 d .
H18B H 0.9530 0.0831 0.5604 0.055 Uiso 1 1 calc R
C19' C 1.1515(3) 0.14055(19) 0.46283(16) 0.0403(7) Uani 1 1 d .
H19B H 1.2010 0.0779 0.4583 0.048 Uiso 1 1 calc R
C20' C 1.3746(3) 0.36772(18) 0.30525(17) 0.0321(6) Uani 1 1 d .

loop_
_atom_site_aniso_label
_atom_site_aniso_U_11
_atom_site_aniso_U_22
_atom_site_aniso_U_33
_atom_site_aniso_U_23
_atom_site_aniso_U_13
_atom_site_aniso_U_12
Cl1 0.0355(4) 0.0373(4) 0.0471(4) -0.0144(3) -0.0023(3) 0.0050(3)
O1 0.0536(13) 0.0331(11) 0.0539(12) 0.0059(10) -0.0122(10) 0.0070(10)
O2 0.0398(11) 0.0342(11) 0.0401(11) -0.0109(9) -0.0200(9) 0.0076(8)
N1 0.0289(13) 0.0331(13) 0.0391(14) -0.0089(11) -0.0125(11) 0.0111(11)
C1 0.0269(14) 0.0213(13) 0.0295(14) -0.0052(11) -0.0082(11) 0.0018(11)
C2 0.0374(16) 0.0258(15) 0.0386(16) -0.0058(13) -0.0136(13) 0.0005(12)
C3 0.0292(14) 0.0237(14) 0.0323(15) -0.0048(11) -0.0051(12) 0.0002(11)
C4 0.0318(15) 0.0299(14) 0.0322(14) -0.0086(12) -0.0073(12) 0.0038(12)
C5 0.0343(15) 0.0220(13) 0.0343(14) -0.0085(11) -0.0081(12) -0.0022(12)
C6 0.0298(14) 0.0258(14) 0.0315(14) -0.0062(11) -0.0124(12) 0.0018(11)
C7 0.0276(14) 0.0256(14) 0.0338(15) -0.0076(12) -0.0097(12) -0.0005(11)
C8 0.0310(15) 0.0393(16) 0.0519(18) -0.0204(14) -0.0105(13) -0.0029(13)
C9 0.0365(16) 0.0347(16) 0.0449(17) -0.0087(13) -0.0017(13) -0.0043(13)
C10 0.0252(14) 0.0252(14) 0.0315(14) -0.0064(11) -0.0083(11) 0.0059(11)
C11 0.0261(14) 0.0262(14) 0.0374(15) -0.0061(12) -0.0071(12) -0.0009(11)
C12 0.0292(15) 0.0356(16) 0.0564(18) -0.0099(14) -0.0059(13) -0.0040(13)
C13 0.0380(16) 0.0316(15) 0.0373(16) -0.0024(12) -0.0011(13) 0.0016(13)
C14 0.0270(14) 0.0281(14) 0.0315(15) -0.0047(12) -0.0083(12) 0.0036(12)
C15 0.0294(14) 0.0269(14) 0.0279(14) 0.0005(11) -0.0070(12) -0.0022(12)
C16 0.0332(15) 0.0283(15) 0.0379(16) -0.0061(13) -0.0034(13) 0.0037(12)
C17 0.0483(18) 0.0353(16) 0.0308(15) -0.0072(13) -0.0014(14) -0.0037(14)
C18 0.0459(18) 0.0422(17) 0.0305(16) -0.0066(13) -0.0111(13) 0.0036(14)
C19 0.0326(15) 0.0363(16) 0.0381(16) -0.0072(13) -0.0106(13) 0.0107(13)
C20 0.0268(15) 0.0265(14) 0.0373(16) -0.0058(12) -0.0089(12) 0.0008(11)
Cl1' 0.0429(4) 0.0342(4) 0.0401(4) -0.0135(3) -0.0087(3) 0.0089(3)
O1' 0.0538(12) 0.0306(11) 0.0417(11) 0.0016(9) -0.0168(10) 0.0106(9)
O2' 0.0366(11) 0.0239(9) 0.0422(11) -0.0020(8) -0.0014(9) -0.0025(8)
N1' 0.0385(14) 0.0211(13) 0.0385(13) -0.0057(11) -0.0037(11) 0.0020(11)
C1' 0.0315(14) 0.0180(13) 0.0294(14) -0.0007(11) -0.0084(11) 0.0010(11)
C2' 0.0242(14) 0.0299(15) 0.0310(15) 0.0000(12) -0.0054(11) 0.0011(12)
C3' 0.0315(15) 0.0259(14) 0.0265(14) -0.0048(11) -0.0097(11) 0.0028(11)
C4' 0.0357(15) 0.0251(14) 0.0323(15) -0.0042(12) -0.0057(12) 0.0059(12)
C5' 0.0305(15) 0.0313(15) 0.0376(15) -0.0054(12) -0.0109(12) 0.0028(12)
C6' 0.0318(15) 0.0215(13) 0.0334(15) -0.0031(11) -0.0110(12) 0.0002(11)
C7' 0.0331(15) 0.0231(13) 0.0267(14) -0.0030(11) -0.0081(11) 0.0020(11)
C8' 0.0350(16) 0.0338(15) 0.0379(16) -0.0083(12) -0.0074(13) -0.0045(12)
C9' 0.0460(17) 0.0425(17) 0.0336(15) -0.0092(13) -0.0167(13) 0.0110(14)
C10' 0.0389(16) 0.0209(13) 0.0279(14) -0.0022(11) -0.0095(12) -0.0005(12)
C11' 0.0441(17) 0.0270(14) 0.0337(15) -0.0069(12) -0.0161(13) 0.0035(13)
C12' 0.0523(19) 0.0416(17) 0.0542(19) -0.0150(15) -0.0253(15) 0.0010(15)
C13' 0.068(2) 0.0312(16) 0.0363(16) -0.0071(13) -0.0228(15) 0.0117(14)
C14' 0.0423(16) 0.0261(14) 0.0264(14) -0.0046(11) -0.0093(12) -0.0038(13)
C15' 0.0335(15) 0.0300(15) 0.0307(15) -0.0032(12) -0.0111(12) -0.0034(12)
C16' 0.0416(17) 0.0416(17) 0.0347(16) -0.0093(13) -0.0130(14) 0.0034(14)
C17' 0.0387(17) 0.055(2) 0.0301(16) -0.0065(15) -0.0049(13) -0.0095(15)
C18' 0.057(2) 0.0473(19) 0.0279(16) -0.0004(14) -0.0067(14) -0.0200(16)
C19' 0.0578(19) 0.0294(15) 0.0317(15) -0.0050(13) -0.0077(15) -0.0079(14)
C20' 0.0343(16) 0.0259(14) 0.0363(16) -0.0081(13) -0.0079(13) -0.0020(13)

loop_
_atom_type_symbol
_atom_type_description
_atom_type_scat_dispersion_real
_atom_type_scat_dispersion_imag
_atom_type_scat_source
C C 0.0033 0.0016 'International Tables Vol C Tables 4.2.6.8 and 6.1.1.4'
H H 0.0000 0.0000 'International Tables Vol C Tables 4.2.6.8 and 6.1.1.4'
N N 0.0061 0.0033 'International Tables Vol C Tables 4.2.6.8 and 6.1.1.4'
O O 0.0106 0.0060 'International Tables Vol C Tables 4.2.6.8 and 6.1.1.4'
Cl Cl 0.1484 0.1585 'International Tables Vol C Tables 4.2.6.8 and 6.1.1.4'

loop_
_geom_angle_atom_site_label_1
_geom_angle_atom_site_label_2
_geom_angle_atom_site_label_3
_geom_angle
H1 N1 C20 124.1(18)
H1 N1 C15 123.6(18)
C20 N1 C15 112.0(2)
C2 C1 C10 134.7(2)
C2 C1 C6 104.23(19)
C10 C1 C6 89.12(17)
C2 C1 C7 85.86(18)
C10 C1 C7 129.25(19)
C6 C1 C7 112.00(18)
O1 C2 C1 138.3(2)
O1 C2 C3 132.4(2)
C1 C2 C3 88.92(18)
C9 C3 C4 114.5(2)
C9 C3 C2 114.2(2)
C4 C3 C2 109.9(2)
C9 C3 C7 122.0(2)
C4 C3 C7 108.23(19)
C2 C3 C7 83.99(17)
C5 C4 C3 113.85(19)
C5 C4 Cl1 107.25(16)
C3 C4 Cl1 110.19(17)
C6 C5 C4 106.41(19)
C5 C6 C11 126.1(2)
C5 C6 C1 112.23(19)
C11 C6 C1 89.01(17)
C8 C7 C1 114.37(19)
C8 C7 C3 113.2(2)
C1 C7 C3 86.47(17)
C14 C10 C20 101.95(19)
C14 C10 C1 124.2(2)
C20 C10 C1 108.73(19)
C14 C10 C11 121.48(19)
C20 C10 C11 112.2(2)
C1 C10 C11 88.14(17)
C12 C11 C13 110.2(2)
C12 C11 C6 115.9(2)
C13 C11 C6 112.6(2)
C12 C11 C10 117.0(2)
C13 C11 C10 112.3(2)
C6 C11 C10 87.30(17)
C19 C14 C15 118.1(2)
C19 C14 C10 133.0(2)
C15 C14 C10 108.9(2)
C16 C15 N1 128.6(2)
C16 C15 C14 122.6(2)
N1 C15 C14 108.7(2)
C15 C16 C17 117.8(2)
C18 C17 C16 121.0(3)
C17 C18 C19 120.6(3)
C14 C19 C18 119.8(2)
O2 C20 N1 125.8(2)
O2 C20 C10 125.9(2)
N1 C20 C10 108.4(2)
H1' N1' C20' 121.2(17)
H1' N1' C15' 126.0(17)
C20' N1' C15' 111.9(2)
C2' C1' C10' 134.6(2)
C2' C1' C6' 104.66(19)
C10' C1' C6' 88.88(18)
C2' C1' C7' 85.48(18)
C10' C1' C7' 129.38(19)
C6' C1' C7' 112.48(19)
O1' C2' C1' 138.4(2)
O1' C2' C3' 132.3(2)
C1' C2' C3' 88.95(18)
C9' C3' C4' 114.4(2)
C9' C3' C2' 114.2(2)
C4' C3' C2' 109.8(2)
C9' C3' C7' 121.5(2)
C4' C3' C7' 108.96(19)
C2' C3' C7' 83.98(17)
C5' C4' C3' 113.3(2)
C5' C4' Cl1' 107.92(16)
C3' C4' Cl1' 109.97(17)
C6' C5' C4' 106.90(19)
C5' C6' C11' 126.9(2)
C5' C6' C1' 112.0(2)
C11' C6' C1' 89.19(18)
C8' C7' C1' 114.33(19)
C8' C7' C3' 113.4(2)
C1' C7' C3' 86.27(17)
C14' C10' C20' 102.1(2)
C14' C10' C1' 122.8(2)
C20' C10' C1' 107.29(18)
C14' C10' C11' 123.4(2)
C20' C10' C11' 112.5(2)
C1' C10' C11' 88.31(17)
C12' C11' C13' 109.6(2)
C12' C11' C6' 115.9(2)
C13' C11' C6' 112.7(2)
C12' C11' C10' 117.4(2)
C13' C11' C10' 112.3(2)
C6' C11' C10' 87.40(18)
C19' C14' C15' 118.3(2)
C19' C14' C10' 132.9(2)
C15' C14' C10' 108.7(2)
C16' C15' C14' 123.1(2)
C16' C15' N1' 127.6(2)
C14' C15' N1' 109.2(2)
C17' C16' C15' 117.3(3)
C18' C17' C16' 120.8(3)
C17' C18' C19' 121.1(3)
C18' C19' C14' 119.3(3)
O2' C20' N1' 125.7(2)
O2' C20' C10' 126.3(2)
N1' C20' C10' 108.0(2)

loop_
_geom_bond_atom_site_label_1
_geom_bond_atom_site_label_2
_geom_bond_distance
Cl1 C4 1.820(2)
O1 C2 1.195(3)
O2 C20 1.233(3)
N1 H1 0.85(3)
N1 C20 1.350(3)
N1 C15 1.400(3)
C1 C2 1.511(3)
C1 C10 1.546(3)
C1 C6 1.561(3)
C1 C7 1.564(3)
C2 C3 1.557(3)
C3 C9 1.514(3)
C3 C4 1.540(3)
C3 C7 1.574(3)
C4 C5 1.538(3)
C5 C6 1.524(3)
C6 C11 1.559(3)
C7 C8 1.516(3)
C10 C14 1.502(3)
C10 C20 1.531(3)
C10 C11 1.598(3)
C11 C12 1.521(3)
C11 C13 1.526(3)
C14 C19 1.384(3)
C14 C15 1.401(3)
C15 C16 1.377(3)
C16 C17 1.380(3)
C17 C18 1.379(4)
C18 C19 1.386(3)
Cl1' C4' 1.813(2)
O1' C2' 1.196(3)
O2' C20' 1.226(3)
N1' H1' 0.84(2)
N1' C20' 1.351(3)
N1' C15' 1.402(3)
C1' C2' 1.509(3)
C1' C10' 1.550(3)
C1' C6' 1.562(3)
C1' C7' 1.567(3)
C2' C3' 1.552(3)
C3' C9' 1.512(3)
C3' C4' 1.547(3)
C3' C7' 1.569(3)
C4' C5' 1.538(3)
C5' C6' 1.519(3)
C6' C11' 1.559(3)
C7' C8' 1.525(3)
C10' C14' 1.504(3)
C10' C20' 1.538(3)
C10' C11' 1.595(3)
C11' C12' 1.521(3)
C11' C13' 1.531(3)
C14' C19' 1.391(3)
C14' C15' 1.392(3)
C15' C16' 1.387(3)
C16' C17' 1.387(4)
C17' C18' 1.383(4)
C18' C19' 1.390(4)
